data_7711014
loop_
_publ_author_name
'Rosenboom, Jan'
'Villinger, Alexander'
'Schulz, Axel'
'Bresien, Jonas'

_publ_section_title
;
 Concerted addition of aldehydes to the singlet biradical [P(\m-NTer)]2
;
_journal_name_full 'Dalton Transactions'
_journal_paper_doi 10.1039/D2DT02229J
_journal_year 2022
_chemical_formula_moiety 'C59 H65 K N2 O2 P2'
_chemical_formula_sum 'C59 H65 K N2 O2 P2'
_chemical_formula_weight 935.17
_space_group_crystal_system monoclinic
_space_group_IT_number 14
_space_group_name_Hall '-P 2ybc'
_space_group_name_H-M_alt 'P 1 21/c 1'
_atom_sites_solution_hydrogens geom
_audit_creation_method SHELXL-2014/7
_audit_update_record
;
2021-12-02 deposited with the CCDC.	2022-08-18 downloaded from the CCDC.
;
_cell_angle_alpha 90
_cell_angle_beta 94.172(2)
_cell_angle_gamma 90
_cell_formula_units_Z 4
_cell_length_a 16.7499(16)
_cell_length_b 17.1110(17)
_cell_length_c 17.9527(17)
_cell_measurement_reflns_used 9886
_cell_measurement_temperature 123(2)
_cell_measurement_theta_max 29.74
_cell_measurement_theta_min 2.27
_cell_volume 5131.7(9)
_computing_cell_refinement 'Bruker Apex V7.51A'
_computing_data_collection 'Bruker Apex V7.51A'
_computing_data_reduction 'Bruker SAINT'
_computing_molecular_graphics 'ORTEP-3v2.01 (Farrugia, 1997)'
_computing_publication_material 'SHELXL-2014/7 (Sheldrick, 2014)'
_computing_structure_refinement 'SHELXL-2014/7 (Sheldrick, 2014)'
_computing_structure_solution 'Bruker SHELXTL'
_diffrn_ambient_temperature 123(2)
_diffrn_detector_area_resol_mean 10.4167
_diffrn_measured_fraction_theta_full 0.998
_diffrn_measured_fraction_theta_max 0.999
_diffrn_measurement_device_type 'Bruker Apex Kappa-II-CCD-diffractometer'
_diffrn_measurement_method 'phi and omega scans'
_diffrn_radiation_type MoK\a
_diffrn_radiation_wavelength 0.71073
_diffrn_reflns_av_R_equivalents 0.0699
_diffrn_reflns_av_unetI/netI 0.0516
_diffrn_reflns_Laue_measured_fraction_full 0.998
_diffrn_reflns_Laue_measured_fraction_max 0.999
_diffrn_reflns_limit_h_max 24
_diffrn_reflns_limit_h_min -25
_diffrn_reflns_limit_k_max 25
_diffrn_reflns_limit_k_min -25
_diffrn_reflns_limit_l_max 27
_diffrn_reflns_limit_l_min -27
_diffrn_reflns_number 106650
_diffrn_reflns_point_group_measured_fraction_full 0.998
_diffrn_reflns_point_group_measured_fraction_max 0.999
_diffrn_reflns_theta_full 25.242
_diffrn_reflns_theta_max 32.500
_diffrn_reflns_theta_min 2.502
_diffrn_source 'sealed tube'
_exptl_absorpt_coefficient_mu 0.210
_exptl_absorpt_correction_T_max 0.7470
_exptl_absorpt_correction_T_min 0.6582
_exptl_absorpt_correction_type multi-scan
_exptl_absorpt_process_details '(SADABS; Sheldrick, 2004)'
_exptl_crystal_colour colourless
_exptl_crystal_density_diffrn 1.210
_exptl_crystal_description block
_exptl_crystal_F_000 1992
_exptl_crystal_size_max 0.230
_exptl_crystal_size_mid 0.170
_exptl_crystal_size_min 0.170
_refine_diff_density_max 0.638
_refine_diff_density_min -0.364
_refine_diff_density_rms 0.068
_refine_ls_extinction_method none
_refine_ls_goodness_of_fit_ref 1.032
_refine_ls_hydrogen_treatment constr
_refine_ls_matrix_type full
_refine_ls_number_parameters 610
_refine_ls_number_reflns 18574
_refine_ls_number_restraints 0
_refine_ls_restrained_S_all 1.032
_refine_ls_R_factor_all 0.0797
_refine_ls_R_factor_gt 0.0498
_refine_ls_shift/su_max 0.001
_refine_ls_shift/su_mean 0.000
_refine_ls_structure_factor_coef Fsqd
_refine_ls_weighting_details 'w=1/[\s^2^(Fo^2^)+(0.0587P)^2^+1.7569P] where P=(Fo^2^+2Fc^2^)/3'
_refine_ls_weighting_scheme calc
_refine_ls_wR_factor_gt 0.1129
_refine_ls_wR_factor_ref 0.1290
_reflns_Friedel_coverage 0.000
_reflns_number_gt 13393
_reflns_number_total 18574
_reflns_threshold_expression 'I > 2\s(I)'
_cod_data_source_file d2dt02229j2.cif
_cod_data_source_block is_jrb28
_cod_original_sg_symbol_H-M 'P 21/c'
_cod_database_code 7711014
_shelx_shelxl_version_number 2014/7
_shelx_space_group_comment
;
The symmetry employed for this shelxl refinement is uniquely defined
by the following loop, which should always be used as a source of
symmetry information in preference to the above space-group names.
They are only intended as comments.
;
_shelx_estimated_absorpt_t_min 0.953
_shelx_estimated_absorpt_t_max 0.965

loop_
_space_group_symop_operation_xyz
'x, y, z'
'-x, y+1/2, -z+1/2'
'-x, -y, -z'
'x, -y-1/2, z-1/2'

loop_
_atom_site_label
_atom_site_type_symbol
_atom_site_fract_x
_atom_site_fract_y
_atom_site_fract_z
_atom_site_U_iso_or_equiv
_atom_site_adp_type
_atom_site_occupancy
_atom_site_site_symmetry_order
_atom_site_calc_flag
_atom_site_refinement_flags_posn
_atom_site_refinement_flags_adp
_atom_site_refinement_flags_occupancy
_atom_site_disorder_assembly
_atom_site_disorder_group
K1 K 0.82774(2) 0.37083(2) 0.68449(2) 0.01701(6) Uani 1 1 d . . . . .
P1 P 0.68381(2) 0.45807(2) 0.79189(2) 0.01475(7) Uani 1 1 d . . . . .
P2 P 0.76589(2) 0.56856(2) 0.69248(2) 0.01462(7) Uani 1 1 d . . . . .
O1 O 0.66602(6) 0.57349(6) 0.69316(6) 0.01714(19) Uani 1 1 d . . . . .
O2 O 0.70126(6) 0.36770(6) 0.76188(6) 0.0191(2) Uani 1 1 d . . . . .
N1 N 0.77124(7) 0.50417(7) 0.77382(6) 0.0139(2) Uani 1 1 d . . . . .
N2 N 0.78077(7) 0.50736(7) 0.62385(6) 0.0163(2) Uani 1 1 d . . . . .
C1 C 0.81989(8) 0.53579(8) 0.83686(7) 0.0144(2) Uani 1 1 d . . . . .
C2 C 0.78987(8) 0.58907(8) 0.88843(8) 0.0164(2) Uani 1 1 d . . . . .
C3 C 0.84271(9) 0.62223(9) 0.94362(8) 0.0217(3) Uani 1 1 d . . . . .
H3 H 0.8227 0.6590 0.9773 0.026 Uiso 1 1 calc R U . . .
C4 C 0.92313(9) 0.60322(10) 0.95068(9) 0.0254(3) Uani 1 1 d . . . . .
H4 H 0.9583 0.6278 0.9874 0.030 Uiso 1 1 calc R U . . .
C5 C 0.95143(9) 0.54763(9) 0.90314(9) 0.0228(3) Uani 1 1 d . . . . .
H5 H 1.0060 0.5323 0.9089 0.027 Uiso 1 1 calc R U . . .
C6 C 0.90105(8) 0.51373(8) 0.84685(8) 0.0168(2) Uani 1 1 d . . . . .
C7 C 0.70330(8) 0.60950(8) 0.89589(8) 0.0164(2) Uani 1 1 d . . . . .
C8 C 0.66783(9) 0.67625(8) 0.86247(8) 0.0177(3) Uani 1 1 d . . . . .
C9 C 0.59162(9) 0.69873(9) 0.88162(9) 0.0216(3) Uani 1 1 d . . . . .
H9 H 0.5678 0.7443 0.8593 0.026 Uiso 1 1 calc R U . . .
C10 C 0.54977(9) 0.65673(10) 0.93203(9) 0.0233(3) Uani 1 1 d . . . . .
C11 C 0.58585(9) 0.59048(9) 0.96467(9) 0.0231(3) Uani 1 1 d . . . . .
H11 H 0.5575 0.5605 0.9986 0.028 Uiso 1 1 calc R U . . .
C12 C 0.66234(9) 0.56718(8) 0.94884(8) 0.0191(3) Uani 1 1 d . . . . .
C13 C 0.70896(10) 0.72482(9) 0.80684(9) 0.0234(3) Uani 1 1 d . . . . .
H13A H 0.6912 0.7081 0.7561 0.035 Uiso 1 1 calc R U . . .
H13B H 0.7670 0.7180 0.8149 0.035 Uiso 1 1 calc R U . . .
H13C H 0.6954 0.7800 0.8132 0.035 Uiso 1 1 calc R U . . .
C14 C 0.46801(10) 0.68244(12) 0.95225(11) 0.0346(4) Uani 1 1 d . . . . .
H14A H 0.4344 0.6939 0.9066 0.052 Uiso 1 1 calc R U . . .
H14B H 0.4731 0.7295 0.9833 0.052 Uiso 1 1 calc R U . . .
H14C H 0.4433 0.6406 0.9800 0.052 Uiso 1 1 calc R U . . .
C15 C 0.70110(10) 0.49919(9) 0.99041(9) 0.0254(3) Uani 1 1 d . . . . .
H15A H 0.7215 0.4622 0.9547 0.038 Uiso 1 1 calc R U . . .
H15B H 0.6616 0.4730 1.0194 0.038 Uiso 1 1 calc R U . . .
H15C H 0.7455 0.5181 1.0242 0.038 Uiso 1 1 calc R U . . .
C16 C 0.93631(8) 0.44833(8) 0.80462(8) 0.0169(3) Uani 1 1 d . . . . .
C17 C 0.92749(8) 0.37132(9) 0.83048(8) 0.0189(3) Uani 1 1 d . . . . .
C18 C 0.96488(9) 0.30986(9) 0.79532(9) 0.0230(3) Uani 1 1 d . . . . .
H18 H 0.9612 0.2558 0.8160 0.028 Uiso 1 1 calc R U . . .
C19 C 1.01353(9) 0.32315(10) 0.73670(9) 0.0243(3) Uani 1 1 d . . . . .
C20 C 1.02188(9) 0.39942(10) 0.71240(9) 0.0232(3) Uani 1 1 d . . . . .
H20 H 1.0536 0.4094 0.6683 0.028 Uiso 1 1 calc R U . . .
C21 C 0.98425(8) 0.46265(9) 0.74505(8) 0.0194(3) Uani 1 1 d . . . . .
C22 C 0.87901(10) 0.35475(10) 0.89626(9) 0.0260(3) Uani 1 1 d . . . . .
H22A H 0.8241 0.3733 0.8853 0.039 Uiso 1 1 calc R U . . .
H22B H 0.9030 0.3818 0.9405 0.039 Uiso 1 1 calc R U . . .
H22C H 0.8785 0.2984 0.9057 0.039 Uiso 1 1 calc R U . . .
C23 C 1.05800(11) 0.25653(11) 0.70325(10) 0.0336(4) Uani 1 1 d . . . . .
H23A H 1.0203 0.2146 0.6884 0.050 Uiso 1 1 calc R U . . .
H23B H 1.0988 0.2366 0.7403 0.050 Uiso 1 1 calc R U . . .
H23C H 1.0838 0.2752 0.6593 0.050 Uiso 1 1 calc R U . . .
C24 C 0.99609(10) 0.54440(10) 0.71665(10) 0.0285(3) Uani 1 1 d . . . . .
H24A H 1.0233 0.5422 0.6702 0.043 Uiso 1 1 calc R U . . .
H24B H 1.0287 0.5743 0.7541 0.043 Uiso 1 1 calc R U . . .
H24C H 0.9439 0.5698 0.7071 0.043 Uiso 1 1 calc R U . . .
C25 C 0.78383(8) 0.53083(8) 0.55022(7) 0.0148(2) Uani 1 1 d . . . . .
C26 C 0.80243(8) 0.47236(8) 0.49677(7) 0.0163(2) Uani 1 1 d . . . . .
C27 C 0.80947(9) 0.49025(9) 0.42187(8) 0.0200(3) Uani 1 1 d . . . . .
H27 H 0.8231 0.4500 0.3886 0.024 Uiso 1 1 calc R U . . .
C28 C 0.79701(9) 0.56556(10) 0.39471(8) 0.0219(3) Uani 1 1 d . . . . .
H28 H 0.8027 0.5777 0.3437 0.026 Uiso 1 1 calc R U . . .
C29 C 0.77602(9) 0.62232(9) 0.44455(8) 0.0212(3) Uani 1 1 d . . . . .
H29 H 0.7666 0.6740 0.4266 0.025 Uiso 1 1 calc R U . . .
C30 C 0.76809(8) 0.60719(8) 0.52005(8) 0.0172(2) Uani 1 1 d . . . . .
C31 C 0.81191(9) 0.38892(8) 0.51959(7) 0.0170(3) Uani 1 1 d . . . . .
C32 C 0.74346(9) 0.34278(9) 0.52859(8) 0.0187(3) Uani 1 1 d . . . . .
C33 C 0.75285(9) 0.26543(9) 0.55224(8) 0.0213(3) Uani 1 1 d . . . . .
H33 H 0.7041 0.2336 0.5602 0.026 Uiso 1 1 calc R U . . .
C34 C 0.82833(10) 0.23183(9) 0.56693(8) 0.0222(3) Uani 1 1 d . . . . .
C35 C 0.89539(9) 0.27695(9) 0.55432(8) 0.0223(3) Uani 1 1 d . . . . .
H35 H 0.9498 0.2530 0.5618 0.027 Uiso 1 1 calc R U . . .
C36 C 0.88819(9) 0.35489(9) 0.53057(8) 0.0192(3) Uani 1 1 d . . . . .
C37 C 0.66087(9) 0.37663(9) 0.51278(9) 0.0239(3) Uani 1 1 d . . . . .
H37A H 0.6498 0.3830 0.4588 0.036 Uiso 1 1 calc R U . . .
H37B H 0.6579 0.4276 0.5373 0.036 Uiso 1 1 calc R U . . .
H37C H 0.6212 0.3413 0.5320 0.036 Uiso 1 1 calc R U . . .
C38 C 0.83690(12) 0.14909(10) 0.59554(10) 0.0309(4) Uani 1 1 d . . . . .
H38A H 0.8371 0.1130 0.5532 0.046 Uiso 1 1 calc R U . . .
H38B H 0.7919 0.1366 0.6254 0.046 Uiso 1 1 calc R U . . .
H38C H 0.8872 0.1440 0.6266 0.046 Uiso 1 1 calc R U . . .
C39 C 0.96198(9) 0.40230(11) 0.51893(9) 0.0272(3) Uani 1 1 d . . . . .
H39A H 0.9658 0.4113 0.4654 0.041 Uiso 1 1 calc R U . . .
H39B H 1.0095 0.3738 0.5392 0.041 Uiso 1 1 calc R U . . .
H39C H 0.9587 0.4526 0.5446 0.041 Uiso 1 1 calc R U . . .
C40 C 0.74187(9) 0.67627(8) 0.56345(8) 0.0199(3) Uani 1 1 d . . . . .
C41 C 0.65982(10) 0.69116(9) 0.56855(9) 0.0246(3) Uani 1 1 d . . . . .
C42 C 0.63663(12) 0.75963(10) 0.60316(9) 0.0329(4) Uani 1 1 d . . . . .
H42 H 0.5813 0.7691 0.6075 0.039 Uiso 1 1 calc R U . . .
C43 C 0.69190(14) 0.81413(10) 0.63144(9) 0.0359(4) Uani 1 1 d . . . . .
C44 C 0.77255(13) 0.79934(9) 0.62520(9) 0.0335(4) Uani 1 1 d . . . . .
H44 H 0.8111 0.8363 0.6444 0.040 Uiso 1 1 calc R U . . .
C45 C 0.79846(11) 0.73126(9) 0.59124(8) 0.0252(3) Uani 1 1 d . . . . .
C46 C 0.59707(10) 0.63555(11) 0.53604(10) 0.0305(4) Uani 1 1 d . . . . .
H46A H 0.5864 0.6463 0.4826 0.046 Uiso 1 1 calc R U . . .
H46B H 0.5477 0.6424 0.5614 0.046 Uiso 1 1 calc R U . . .
H46C H 0.6162 0.5817 0.5429 0.046 Uiso 1 1 calc R U . . .
C47 C 0.66467(18) 0.88757(12) 0.66892(12) 0.0521(6) Uani 1 1 d . . . . .
H47A H 0.6246 0.9144 0.6356 0.078 Uiso 1 1 calc R U . . .
H47B H 0.7107 0.9221 0.6800 0.078 Uiso 1 1 calc R U . . .
H47C H 0.6410 0.8738 0.7155 0.078 Uiso 1 1 calc R U . . .
C48 C 0.88607(11) 0.71732(11) 0.58410(10) 0.0331(4) Uani 1 1 d . . . . .
H48A H 0.8959 0.7113 0.5313 0.050 Uiso 1 1 calc R U . . .
H48B H 0.9027 0.6697 0.6113 0.050 Uiso 1 1 calc R U . . .
H48C H 0.9168 0.7619 0.6051 0.050 Uiso 1 1 calc R U . . .
C49 C 0.63053(8) 0.49809(8) 0.70392(8) 0.0167(2) Uani 1 1 d . . . . .
H49 H 0.6421 0.4635 0.6611 0.020 Uiso 1 1 calc R U . . .
C50 C 0.54135(8) 0.50695(8) 0.70563(8) 0.0181(3) Uani 1 1 d . . . . .
C51 C 0.49018(9) 0.47763(10) 0.64778(9) 0.0235(3) Uani 1 1 d . . . . .
H51 H 0.5117 0.4505 0.6076 0.028 Uiso 1 1 calc R U . . .
C52 C 0.40777(9) 0.48769(10) 0.64824(9) 0.0264(3) Uani 1 1 d . . . . .
H52 H 0.3732 0.4674 0.6086 0.032 Uiso 1 1 calc R U . . .
C53 C 0.37626(9) 0.52717(9) 0.70626(10) 0.0255(3) Uani 1 1 d . . . . .
H53 H 0.3200 0.5342 0.7065 0.031 Uiso 1 1 calc R U . . .
C54 C 0.42675(10) 0.55660(10) 0.76439(10) 0.0266(3) Uani 1 1 d . . . . .
H54 H 0.4050 0.5838 0.8044 0.032 Uiso 1 1 calc R U . . .
C55 C 0.50893(9) 0.54636(9) 0.76409(9) 0.0234(3) Uani 1 1 d . . . . .
H55 H 0.5432 0.5664 0.8041 0.028 Uiso 1 1 calc R U . . .
C56 C 0.65814(9) 0.29948(9) 0.78766(9) 0.0223(3) Uani 1 1 d . . . . .
C57 C 0.64677(13) 0.30270(12) 0.87070(10) 0.0392(4) Uani 1 1 d . . . . .
H57A H 0.6141 0.3483 0.8814 0.059 Uiso 1 1 calc R U . . .
H57B H 0.6991 0.3068 0.8986 0.059 Uiso 1 1 calc R U . . .
H57C H 0.6197 0.2550 0.8857 0.059 Uiso 1 1 calc R U . . .
C58 C 0.57761(12) 0.29518(12) 0.74321(13) 0.0425(5) Uani 1 1 d . . . . .
H58A H 0.5856 0.2975 0.6897 0.064 Uiso 1 1 calc R U . . .
H58B H 0.5442 0.3392 0.7568 0.064 Uiso 1 1 calc R U . . .
H58C H 0.5510 0.2460 0.7544 0.064 Uiso 1 1 calc R U . . .
C59 C 0.71086(13) 0.23090(10) 0.77024(13) 0.0411(5) Uani 1 1 d . . . . .
H59A H 0.7170 0.2291 0.7164 0.062 Uiso 1 1 calc R U . . .
H59B H 0.6861 0.1823 0.7859 0.062 Uiso 1 1 calc R U . . .
H59C H 0.7635 0.2370 0.7971 0.062 Uiso 1 1 calc R U . . .

loop_
_atom_site_aniso_label
_atom_site_aniso_U_11
_atom_site_aniso_U_22
_atom_site_aniso_U_33
_atom_site_aniso_U_23
_atom_site_aniso_U_13
_atom_site_aniso_U_12
K1 0.01764(14) 0.01800(13) 0.01542(13) -0.00061(10) 0.00140(10) 0.00161(11)
P1 0.01304(15) 0.01700(16) 0.01425(15) -0.00013(12) 0.00127(12) -0.00057(12)
P2 0.01542(16) 0.01486(15) 0.01354(15) -0.00013(12) 0.00078(12) -0.00089(12)
O1 0.0153(4) 0.0166(4) 0.0193(5) 0.0023(4) -0.0003(4) 0.0010(4)
O2 0.0222(5) 0.0141(4) 0.0218(5) 0.0001(4) 0.0063(4) -0.0025(4)
N1 0.0127(5) 0.0162(5) 0.0126(5) 0.0004(4) -0.0005(4) -0.0009(4)
N2 0.0196(6) 0.0170(5) 0.0126(5) -0.0003(4) 0.0021(4) -0.0002(4)
C1 0.0129(6) 0.0171(6) 0.0130(6) -0.0004(4) 0.0009(4) -0.0009(5)
C2 0.0156(6) 0.0185(6) 0.0149(6) -0.0012(5) 0.0009(5) 0.0001(5)
C3 0.0204(7) 0.0254(7) 0.0191(7) -0.0067(5) -0.0001(5) 0.0005(6)
C4 0.0193(7) 0.0342(8) 0.0219(7) -0.0079(6) -0.0046(6) -0.0020(6)
C5 0.0142(6) 0.0304(8) 0.0232(7) -0.0034(6) -0.0023(5) 0.0004(6)
C6 0.0134(6) 0.0205(6) 0.0164(6) -0.0007(5) 0.0004(5) 0.0006(5)
C7 0.0154(6) 0.0188(6) 0.0151(6) -0.0046(5) 0.0008(5) 0.0004(5)
C8 0.0193(6) 0.0172(6) 0.0162(6) -0.0034(5) -0.0011(5) 0.0003(5)
C9 0.0207(7) 0.0209(7) 0.0227(7) -0.0046(5) -0.0020(5) 0.0051(5)
C10 0.0182(7) 0.0287(7) 0.0233(7) -0.0078(6) 0.0024(5) 0.0028(6)
C11 0.0216(7) 0.0280(7) 0.0203(7) -0.0025(5) 0.0064(6) -0.0014(6)
C12 0.0204(7) 0.0203(6) 0.0169(6) -0.0023(5) 0.0025(5) 0.0009(5)
C13 0.0290(8) 0.0192(7) 0.0222(7) 0.0007(5) 0.0024(6) -0.0013(6)
C14 0.0215(8) 0.0450(10) 0.0380(10) -0.0083(8) 0.0077(7) 0.0082(7)
C15 0.0306(8) 0.0259(7) 0.0199(7) 0.0048(6) 0.0044(6) 0.0045(6)
C16 0.0104(6) 0.0229(6) 0.0172(6) -0.0015(5) -0.0001(5) 0.0013(5)
C17 0.0147(6) 0.0250(7) 0.0167(6) 0.0023(5) -0.0015(5) 0.0028(5)
C18 0.0194(7) 0.0240(7) 0.0250(7) 0.0023(6) -0.0037(6) 0.0059(6)
C19 0.0171(7) 0.0299(8) 0.0253(8) -0.0041(6) -0.0020(6) 0.0086(6)
C20 0.0155(6) 0.0325(8) 0.0223(7) -0.0027(6) 0.0047(5) 0.0023(6)
C21 0.0134(6) 0.0246(7) 0.0204(7) -0.0008(5) 0.0017(5) -0.0005(5)
C22 0.0244(8) 0.0308(8) 0.0230(7) 0.0069(6) 0.0040(6) 0.0018(6)
C23 0.0304(9) 0.0368(9) 0.0336(9) -0.0067(7) 0.0019(7) 0.0150(7)
C24 0.0276(8) 0.0284(8) 0.0307(8) 0.0022(6) 0.0103(7) -0.0039(7)
C25 0.0132(6) 0.0173(6) 0.0136(6) 0.0003(4) 0.0000(4) -0.0019(5)
C26 0.0144(6) 0.0202(6) 0.0142(6) -0.0011(5) 0.0012(5) -0.0020(5)
C27 0.0173(6) 0.0287(7) 0.0144(6) -0.0022(5) 0.0027(5) -0.0017(5)
C28 0.0186(7) 0.0334(8) 0.0137(6) 0.0036(5) 0.0010(5) -0.0039(6)
C29 0.0213(7) 0.0237(7) 0.0182(6) 0.0054(5) -0.0009(5) -0.0030(6)
C30 0.0174(6) 0.0190(6) 0.0148(6) 0.0017(5) -0.0011(5) -0.0023(5)
C31 0.0193(6) 0.0198(6) 0.0121(6) -0.0033(5) 0.0017(5) -0.0007(5)
C32 0.0187(6) 0.0215(6) 0.0160(6) -0.0039(5) 0.0007(5) -0.0021(5)
C33 0.0235(7) 0.0204(7) 0.0198(7) -0.0042(5) 0.0004(5) -0.0038(6)
C34 0.0288(8) 0.0185(6) 0.0191(7) -0.0044(5) 0.0011(6) 0.0017(6)
C35 0.0226(7) 0.0243(7) 0.0201(7) -0.0047(5) 0.0024(5) 0.0056(6)
C36 0.0181(6) 0.0239(7) 0.0161(6) -0.0044(5) 0.0037(5) 0.0004(5)
C37 0.0177(7) 0.0254(7) 0.0281(8) 0.0006(6) -0.0015(6) -0.0031(6)
C38 0.0400(10) 0.0217(7) 0.0311(9) -0.0010(6) 0.0025(7) 0.0047(7)
C39 0.0179(7) 0.0372(9) 0.0271(8) 0.0026(6) 0.0061(6) -0.0017(6)
C40 0.0268(7) 0.0166(6) 0.0158(6) 0.0042(5) -0.0015(5) 0.0006(5)
C41 0.0309(8) 0.0240(7) 0.0186(7) 0.0043(5) 0.0004(6) 0.0062(6)
C42 0.0450(10) 0.0303(8) 0.0235(8) 0.0049(6) 0.0042(7) 0.0158(8)
C43 0.0665(13) 0.0212(7) 0.0203(8) 0.0039(6) 0.0056(8) 0.0115(8)
C44 0.0615(13) 0.0188(7) 0.0196(7) 0.0015(6) -0.0011(7) -0.0085(8)
C45 0.0377(9) 0.0201(7) 0.0169(7) 0.0044(5) -0.0031(6) -0.0050(6)
C46 0.0237(8) 0.0392(9) 0.0282(8) 0.0021(7) -0.0005(6) 0.0048(7)
C47 0.099(2) 0.0256(9) 0.0325(10) -0.0010(7) 0.0101(11) 0.0174(11)
C48 0.0343(9) 0.0310(9) 0.0327(9) 0.0035(7) -0.0063(7) -0.0121(7)
C49 0.0146(6) 0.0186(6) 0.0166(6) -0.0008(5) -0.0010(5) -0.0017(5)
C50 0.0141(6) 0.0192(6) 0.0207(7) 0.0019(5) -0.0019(5) -0.0001(5)
C51 0.0176(7) 0.0307(8) 0.0217(7) -0.0025(6) -0.0018(5) -0.0014(6)
C52 0.0168(7) 0.0324(8) 0.0286(8) 0.0004(6) -0.0067(6) -0.0030(6)
C53 0.0155(7) 0.0244(7) 0.0361(9) 0.0030(6) -0.0021(6) 0.0004(6)
C54 0.0198(7) 0.0257(8) 0.0347(9) -0.0055(6) 0.0034(6) 0.0013(6)
C55 0.0176(7) 0.0245(7) 0.0276(8) -0.0057(6) -0.0013(6) -0.0001(6)
C56 0.0227(7) 0.0173(6) 0.0271(7) 0.0026(5) 0.0031(6) -0.0062(5)
C57 0.0538(12) 0.0340(9) 0.0310(9) 0.0083(7) 0.0103(8) -0.0140(9)
C58 0.0328(10) 0.0391(10) 0.0536(13) 0.0086(9) -0.0094(9) -0.0160(8)
C59 0.0430(11) 0.0176(7) 0.0644(14) 0.0023(8) 0.0149(10) -0.0013(7)

loop_
_atom_type_symbol
_atom_type_description
_atom_type_scat_dispersion_real
_atom_type_scat_dispersion_imag
_atom_type_scat_source
C C 0.0033 0.0016 'International Tables Vol C Tables 4.2.6.8 and 6.1.1.4'
H H 0.0000 0.0000 'International Tables Vol C Tables 4.2.6.8 and 6.1.1.4'
K K 0.2009 0.2494 'International Tables Vol C Tables 4.2.6.8 and 6.1.1.4'
N N 0.0061 0.0033 'International Tables Vol C Tables 4.2.6.8 and 6.1.1.4'
O O 0.0106 0.0060 'International Tables Vol C Tables 4.2.6.8 and 6.1.1.4'
P P 0.1023 0.0942 'International Tables Vol C Tables 4.2.6.8 and 6.1.1.4'

loop_
_geom_angle_atom_site_label_1
_geom_angle_atom_site_label_2
_geom_angle_atom_site_label_3
_geom_angle
_geom_angle_site_symmetry_1
_geom_angle_site_symmetry_3
_geom_angle_publ_flag
O2 K1 N2 90.48(3) . . ?
O2 K1 C31 120.96(4) . . ?
N2 K1 C31 60.02(4) . . ?
O2 K1 N1 55.21(3) . . ?
N2 K1 N1 56.95(3) . . ?
C31 K1 N1 116.59(4) . . ?
O2 K1 C17 87.55(4) . . ?
N2 K1 C17 118.80(4) . . ?
C31 K1 C17 150.84(4) . . ?
N1 K1 C17 72.95(4) . . ?
O2 K1 C36 145.20(4) . . ?
N2 K1 C36 79.32(4) . . ?
C31 K1 C36 27.10(4) . . ?
N1 K1 C36 134.50(4) . . ?
C17 K1 C36 126.56(4) . . ?
O2 K1 C16 95.65(4) . . ?
N2 K1 C16 92.93(4) . . ?
C31 K1 C16 132.13(4) . . ?
N1 K1 C16 58.60(3) . . ?
C17 K1 C16 27.02(4) . . ?
C36 K1 C16 117.86(4) . . ?
O2 K1 C32 98.28(4) . . ?
N2 K1 C32 70.36(4) . . ?
C31 K1 C32 26.90(4) . . ?
N1 K1 C32 117.75(4) . . ?
C17 K1 C32 169.29(4) . . ?
C36 K1 C32 46.93(4) . . ?
C16 K1 C32 158.23(4) . . ?
O2 K1 C18 104.03(4) . . ?
N2 K1 C18 137.43(4) . . ?
C31 K1 C18 132.97(4) . . ?
N1 K1 C18 99.28(4) . . ?
C17 K1 C18 26.37(4) . . ?
C36 K1 C18 105.89(4) . . ?
C16 K1 C18 46.57(4) . . ?
C32 K1 C18 142.96(4) . . ?
O2 K1 C35 137.74(4) . . ?
N2 K1 C35 104.92(4) . . ?
C31 K1 C35 46.92(4) . . ?
N1 K1 C35 160.83(4) . . ?
C17 K1 C35 116.50(4) . . ?
C36 K1 C35 26.36(4) . . ?
C16 K1 C35 121.89(4) . . ?
C32 K1 C35 53.54(4) . . ?
C18 K1 C35 90.86(4) . . ?
O2 K1 C33 95.43(4) . . ?
N2 K1 C33 95.95(4) . . ?
C31 K1 C33 46.38(4) . . ?
N1 K1 C33 135.64(4) . . ?
C17 K1 C33 145.14(4) . . ?
C36 K1 C33 53.43(4) . . ?
C16 K1 C33 165.73(4) . . ?
C32 K1 C33 25.77(4) . . ?
C18 K1 C33 121.52(4) . . ?
C35 K1 C33 44.77(4) . . ?
O2 K1 C21 120.51(4) . . ?
N2 K1 C21 85.31(4) . . ?
C31 K1 C21 107.52(4) . . ?
N1 K1 C21 73.98(4) . . ?
C17 K1 C21 46.20(4) . . ?
C36 K1 C21 91.98(4) . . ?
C16 K1 C21 26.02(4) . . ?
C32 K1 C21 134.42(4) . . ?
C18 K1 C21 52.72(4) . . ?
C35 K1 C21 100.10(4) . . ?
C33 K1 C21 144.05(4) . . ?
O2 P1 N1 101.12(5) . . ?
O2 P1 C49 98.58(6) . . ?
N1 P1 C49 91.90(6) . . ?
O2 P1 K1 44.69(4) . . ?
N1 P1 K1 57.59(4) . . ?
C49 P1 K1 89.80(4) . . ?
N2 P2 O1 104.03(6) . . ?
N2 P2 N1 102.30(6) . . ?
O1 P2 N1 90.89(5) . . ?
N2 P2 K1 45.84(4) . . ?
O1 P2 K1 110.07(4) . . ?
N1 P2 K1 57.25(4) . . ?
C49 O1 P2 112.21(8) . . ?
C56 O2 P1 122.27(9) . . ?
C56 O2 K1 128.36(8) . . ?
P1 O2 K1 108.65(5) . . ?
C1 N1 P1 117.58(9) . . ?
C1 N1 P2 113.02(9) . . ?
P1 N1 P2 115.84(6) . . ?
C1 N1 K1 121.52(8) . . ?
P1 N1 K1 93.36(5) . . ?
P2 N1 K1 91.76(4) . . ?
C25 N2 P2 123.13(10) . . ?
C25 N2 K1 127.72(9) . . ?
P2 N2 K1 107.86(6) . . ?
C6 C1 C2 118.29(12) . . ?
C6 C1 N1 118.76(11) . . ?
C2 C1 N1 122.94(12) . . ?
C3 C2 C1 119.15(13) . . ?
C3 C2 C7 113.95(12) . . ?
C1 C2 C7 126.63(12) . . ?
C4 C3 C2 122.08(14) . . ?
C4 C3 H3 119.0 . . ?
C2 C3 H3 119.0 . . ?
C3 C4 C5 118.70(14) . . ?
C3 C4 H4 120.7 . . ?
C5 C4 H4 120.7 . . ?
C4 C5 C6 121.07(14) . . ?
C4 C5 H5 119.5 . . ?
C6 C5 H5 119.5 . . ?
C5 C6 C1 120.51(13) . . ?
C5 C6 C16 115.95(12) . . ?
C1 C6 C16 123.24(12) . . ?
C8 C7 C12 119.63(13) . . ?
C8 C7 C2 122.11(13) . . ?
C12 C7 C2 117.30(12) . . ?
C9 C8 C7 118.97(13) . . ?
C9 C8 C13 118.76(13) . . ?
C7 C8 C13 122.27(13) . . ?
C10 C9 C8 122.12(14) . . ?
C10 C9 H9 118.9 . . ?
C8 C9 H9 118.9 . . ?
C9 C10 C11 118.17(14) . . ?
C9 C10 C14 121.17(15) . . ?
C11 C10 C14 120.65(15) . . ?
C12 C11 C10 121.67(14) . . ?
C12 C11 H11 119.2 . . ?
C10 C11 H11 119.2 . . ?
C11 C12 C7 119.37(14) . . ?
C11 C12 C15 119.43(14) . . ?
C7 C12 C15 121.16(13) . . ?
C8 C13 H13A 109.5 . . ?
C8 C13 H13B 109.5 . . ?
H13A C13 H13B 109.5 . . ?
C8 C13 H13C 109.5 . . ?
H13A C13 H13C 109.5 . . ?
H13B C13 H13C 109.5 . . ?
C10 C14 H14A 109.5 . . ?
C10 C14 H14B 109.5 . . ?
H14A C14 H14B 109.5 . . ?
C10 C14 H14C 109.5 . . ?
H14A C14 H14C 109.5 . . ?
H14B C14 H14C 109.5 . . ?
C12 C15 H15A 109.5 . . ?
C12 C15 H15B 109.5 . . ?
H15A C15 H15B 109.5 . . ?
C12 C15 H15C 109.5 . . ?
H15A C15 H15C 109.5 . . ?
H15B C15 H15C 109.5 . . ?
C21 C16 C17 119.57(13) . . ?
C21 C16 C6 121.58(13) . . ?
C17 C16 C6 118.54(12) . . ?
C21 C16 K1 83.16(9) . . ?
C17 C16 K1 75.68(8) . . ?
C6 C16 K1 116.74(9) . . ?
C18 C17 C16 119.59(13) . . ?
C18 C17 C22 119.78(14) . . ?
C16 C17 C22 120.62(13) . . ?
C18 C17 K1 80.97(9) . . ?
C16 C17 K1 77.29(8) . . ?
C22 C17 K1 112.69(10) . . ?
C19 C18 C17 121.55(15) . . ?
C19 C18 K1 84.69(9) . . ?
C17 C18 K1 72.66(8) . . ?
C19 C18 H18 119.1 . . ?
C17 C18 H18 119.1 . . ?
K1 C18 H18 119.1 . . ?
C20 C19 C18 117.93(14) . . ?
C20 C19 C23 121.44(15) . . ?
C18 C19 C23 120.59(15) . . ?
C20 C19 K1 77.98(9) . . ?
C18 C19 K1 70.30(8) . . ?
C23 C19 K1 123.93(11) . . ?
C19 C20 C21 122.43(14) . . ?
C19 C20 K1 77.69(9) . . ?
C21 C20 K1 73.08(8) . . ?
C19 C20 H20 118.7 . . ?
C21 C20 H20 118.7 . . ?
K1 C20 H20 118.7 . . ?
C20 C21 C16 118.88(14) . . ?
C20 C21 C24 120.05(13) . . ?
C16 C21 C24 121.07(13) . . ?
C20 C21 K1 81.97(9) . . ?
C16 C21 K1 70.82(8) . . ?
C24 C21 K1 117.94(10) . . ?
C17 C22 H22A 109.5 . . ?
C17 C22 H22B 109.5 . . ?
H22A C22 H22B 109.5 . . ?
C17 C22 H22C 109.5 . . ?
H22A C22 H22C 109.5 . . ?
H22B C22 H22C 109.5 . . ?
C19 C23 H23A 109.5 . . ?
C19 C23 H23B 109.5 . . ?
H23A C23 H23B 109.5 . . ?
C19 C23 H23C 109.5 . . ?
H23A C23 H23C 109.5 . . ?
H23B C23 H23C 109.5 . . ?
C21 C24 H24A 109.5 . . ?
C21 C24 H24B 109.5 . . ?
H24A C24 H24B 109.5 . . ?
C21 C24 H24C 109.5 . . ?
H24A C24 H24C 109.5 . . ?
H24B C24 H24C 109.5 . . ?
N2 C25 C30 127.36(12) . . ?
N2 C25 C26 117.40(12) . . ?
C30 C25 C26 115.21(12) . . ?
C27 C26 C25 121.99(13) . . ?
C27 C26 C31 117.46(12) . . ?
C25 C26 C31 120.51(12) . . ?
C28 C27 C26 121.47(14) . . ?
C28 C27 H27 119.3 . . ?
C26 C27 H27 119.3 . . ?
C29 C28 C27 117.61(13) . . ?
C29 C28 H28 121.2 . . ?
C27 C28 H28 121.2 . . ?
C28 C29 C30 123.00(14) . . ?
C28 C29 H29 118.5 . . ?
C30 C29 H29 118.5 . . ?
C29 C30 C25 120.59(13) . . ?
C29 C30 C40 114.25(13) . . ?
C25 C30 C40 125.16(12) . . ?
C36 C31 C32 119.36(13) . . ?
C36 C31 C26 120.87(13) . . ?
C32 C31 C26 119.74(13) . . ?
C36 C31 K1 78.61(8) . . ?
C32 C31 K1 80.90(8) . . ?
C26 C31 K1 111.95(8) . . ?
C33 C32 C31 119.41(14) . . ?
C33 C32 C37 120.22(13) . . ?
C31 C32 C37 120.37(13) . . ?
C33 C32 K1 80.63(9) . . ?
C31 C32 K1 72.19(8) . . ?
C37 C32 K1 117.71(9) . . ?
C32 C33 C34 121.90(14) . . ?
C32 C33 K1 73.60(8) . . ?
C34 C33 K1 77.83(8) . . ?
C32 C33 H33 119.0 . . ?
C34 C33 H33 119.0 . . ?
K1 C33 H33 119.0 . . ?
C35 C34 C33 118.04(14) . . ?
C35 C34 C38 121.10(15) . . ?
C33 C34 C38 120.85(15) . . ?
C35 C34 K1 74.64(8) . . ?
C33 C34 K1 76.76(8) . . ?
C38 C34 K1 118.71(10) . . ?
C34 C35 C36 121.54(14) . . ?
C34 C35 K1 79.78(8) . . ?
C36 C35 K1 73.14(8) . . ?
C34 C35 H35 119.2 . . ?
C36 C35 H35 119.2 . . ?
K1 C35 H35 119.2 . . ?
C35 C36 C31 119.59(14) . . ?
C35 C36 C39 120.08(14) . . ?
C31 C36 C39 120.31(14) . . ?
C35 C36 K1 80.51(8) . . ?
C31 C36 K1 74.29(8) . . ?
C39 C36 K1 114.28(10) . . ?
C32 C37 H37A 109.5 . . ?
C32 C37 H37B 109.5 . . ?
H37A C37 H37B 109.5 . . ?
C32 C37 H37C 109.5 . . ?
H37A C37 H37C 109.5 . . ?
H37B C37 H37C 109.5 . . ?
C34 C38 H38A 109.5 . . ?
C34 C38 H38B 109.5 . . ?
H38A C38 H38B 109.5 . . ?
C34 C38 H38C 109.5 . . ?
H38A C38 H38C 109.5 . . ?
H38B C38 H38C 109.5 . . ?
C36 C39 H39A 109.5 . . ?
C36 C39 H39B 109.5 . . ?
H39A C39 H39B 109.5 . . ?
C36 C39 H39C 109.5 . . ?
H39A C39 H39C 109.5 . . ?
H39B C39 H39C 109.5 . . ?
C45 C40 C41 119.58(14) . . ?
C45 C40 C30 119.89(14) . . ?
C41 C40 C30 120.07(13) . . ?
C42 C41 C40 119.09(16) . . ?
C42 C41 C46 119.67(16) . . ?
C40 C41 C46 121.23(14) . . ?
C43 C42 C41 121.93(18) . . ?
C43 C42 H42 119.0 . . ?
C41 C42 H42 119.0 . . ?
C42 C43 C44 118.48(16) . . ?
C42 C43 C47 120.5(2) . . ?
C44 C43 C47 121.0(2) . . ?
C43 C44 C45 121.48(17) . . ?
C43 C44 H44 119.3 . . ?
C45 C44 H44 119.3 . . ?
C44 C45 C40 119.42(17) . . ?
C44 C45 C48 120.39(16) . . ?
C40 C45 C48 120.19(15) . . ?
C41 C46 H46A 109.5 . . ?
C41 C46 H46B 109.5 . . ?
H46A C46 H46B 109.5 . . ?
C41 C46 H46C 109.5 . . ?
H46A C46 H46C 109.5 . . ?
H46B C46 H46C 109.5 . . ?
C43 C47 H47A 109.5 . . ?
C43 C47 H47B 109.5 . . ?
H47A C47 H47B 109.5 . . ?
C43 C47 H47C 109.5 . . ?
H47A C47 H47C 109.5 . . ?
H47B C47 H47C 109.5 . . ?
C45 C48 H48A 109.5 . . ?
C45 C48 H48B 109.5 . . ?
H48A C48 H48B 109.5 . . ?
C45 C48 H48C 109.5 . . ?
H48A C48 H48C 109.5 . . ?
H48B C48 H48C 109.5 . . ?
O1 C49 C50 109.44(11) . . ?
O1 C49 P1 105.25(9) . . ?
C50 C49 P1 115.46(10) . . ?
O1 C49 H49 108.8 . . ?
C50 C49 H49 108.8 . . ?
P1 C49 H49 108.8 . . ?
C55 C50 C51 119.01(14) . . ?
C55 C50 C49 120.48(13) . . ?
C51 C50 C49 120.49(13) . . ?
C50 C51 C52 120.56(15) . . ?
C50 C51 H51 119.7 . . ?
C52 C51 H51 119.7 . . ?
C53 C52 C51 119.97(15) . . ?
C53 C52 H52 120.0 . . ?
C51 C52 H52 120.0 . . ?
C52 C53 C54 119.98(15) . . ?
C52 C53 H53 120.0 . . ?
C54 C53 H53 120.0 . . ?
C55 C54 C53 120.07(15) . . ?
C55 C54 H54 120.0 . . ?
C53 C54 H54 120.0 . . ?
C54 C55 C50 120.40(14) . . ?
C54 C55 H55 119.8 . . ?
C50 C55 H55 119.8 . . ?
O2 C56 C59 104.11(12) . . ?
O2 C56 C57 112.41(13) . . ?
C59 C56 C57 110.34(16) . . ?
O2 C56 C58 108.19(13) . . ?
C59 C56 C58 111.28(16) . . ?
C57 C56 C58 110.36(16) . . ?
C56 C57 H57A 109.5 . . ?
C56 C57 H57B 109.5 . . ?
H57A C57 H57B 109.5 . . ?
C56 C57 H57C 109.5 . . ?
H57A C57 H57C 109.5 . . ?
H57B C57 H57C 109.5 . . ?
C56 C58 H58A 109.5 . . ?
C56 C58 H58B 109.5 . . ?
H58A C58 H58B 109.5 . . ?
C56 C58 H58C 109.5 . . ?
H58A C58 H58C 109.5 . . ?
H58B C58 H58C 109.5 . . ?
C56 C59 K1 85.09(9) . . ?
C56 C59 H59A 109.5 . . ?
K1 C59 H59A 59.2 . . ?
C56 C59 H59B 109.5 . . ?
K1 C59 H59B 164.6 . . ?
H59A C59 H59B 109.5 . . ?
C56 C59 H59C 109.5 . . ?
K1 C59 H59C 68.5 . . ?
H59A C59 H59C 109.5 . . ?
H59B C59 H59C 109.5 . . ?

loop_
_geom_bond_atom_site_label_1
_geom_bond_atom_site_label_2
_geom_bond_distance
_geom_bond_site_symmetry_2
_geom_bond_publ_flag
K1 O2 2.6173(11) . ?
K1 N2 2.6717(12) . ?
K1 C31 2.9691(14) . ?
K1 N1 2.9823(12) . ?
K1 C17 3.0039(15) . ?
K1 C36 3.0236(14) . ?
K1 C16 3.0243(14) . ?
K1 C32 3.0793(15) . ?
K1 C18 3.1078(15) . ?
K1 C35 3.1162(15) . ?
K1 C33 3.1670(15) . ?
K1 C21 3.1792(15) . ?
P1 O2 1.6702(11) . ?
P1 N1 1.7150(12) . ?
P1 C49 1.8853(14) . ?
P2 N2 1.6497(12) . ?
P2 O1 1.6758(11) . ?
P2 N1 1.8263(12) . ?
O1 C49 1.4395(17) . ?
O2 C56 1.4654(17) . ?
N1 C1 1.4504(17) . ?
N2 C25 1.3859(17) . ?
C1 C6 1.4098(19) . ?
C1 C2 1.4172(18) . ?
C2 C3 1.400(2) . ?
C2 C7 1.5070(19) . ?
C3 C4 1.383(2) . ?
C3 H3 0.9500 . ?
C4 C5 1.385(2) . ?
C4 H4 0.9500 . ?
C5 C6 1.395(2) . ?
C5 H5 0.9500 . ?
C6 C16 1.4969(19) . ?
C7 C8 1.402(2) . ?
C7 C12 1.412(2) . ?
C8 C9 1.400(2) . ?
C8 C13 1.504(2) . ?
C9 C10 1.385(2) . ?
C9 H9 0.9500 . ?
C10 C11 1.394(2) . ?
C10 C14 1.508(2) . ?
C11 C12 1.391(2) . ?
C11 H11 0.9500 . ?
C12 C15 1.504(2) . ?
C13 H13A 0.9800 . ?
C13 H13B 0.9800 . ?
C13 H13C 0.9800 . ?
C14 H14A 0.9800 . ?
C14 H14B 0.9800 . ?
C14 H14C 0.9800 . ?
C15 H15A 0.9800 . ?
C15 H15B 0.9800 . ?
C15 H15C 0.9800 . ?
C16 C21 1.4047(19) . ?
C16 C17 1.409(2) . ?
C17 C18 1.398(2) . ?
C17 C22 1.508(2) . ?
C18 C19 1.396(2) . ?
C18 H18 1.0000 . ?
C19 C20 1.386(2) . ?
C19 C23 1.510(2) . ?
C20 C21 1.402(2) . ?
C20 H20 1.0000 . ?
C21 C24 1.507(2) . ?
C22 H22A 0.9800 . ?
C22 H22B 0.9800 . ?
C22 H22C 0.9800 . ?
C23 H23A 0.9800 . ?
C23 H23B 0.9800 . ?
C23 H23C 0.9800 . ?
C24 H24A 0.9800 . ?
C24 H24B 0.9800 . ?
C24 H24C 0.9800 . ?
C25 C30 1.4315(19) . ?
C25 C26 1.4361(19) . ?
C26 C27 1.3925(19) . ?
C26 C31 1.491(2) . ?
C27 C28 1.388(2) . ?
C27 H27 0.9500 . ?
C28 C29 1.383(2) . ?
C28 H28 0.9500 . ?
C29 C30 1.396(2) . ?
C29 H29 0.9500 . ?
C30 C40 1.499(2) . ?
C31 C36 1.405(2) . ?
C31 C32 1.411(2) . ?
C32 C33 1.395(2) . ?
C32 C37 1.508(2) . ?
C33 C34 1.396(2) . ?
C33 H33 1.0000 . ?
C34 C35 1.395(2) . ?
C34 C38 1.509(2) . ?
C35 C36 1.403(2) . ?
C35 H35 1.0000 . ?
C36 C39 1.506(2) . ?
C37 H37A 0.9800 . ?
C37 H37B 0.9800 . ?
C37 H37C 0.9800 . ?
C38 H38A 0.9800 . ?
C38 H38B 0.9800 . ?
C38 H38C 0.9800 . ?
C39 H39A 0.9800 . ?
C39 H39B 0.9800 . ?
C39 H39C 0.9800 . ?
C40 C45 1.401(2) . ?
C40 C41 1.407(2) . ?
C41 C42 1.395(2) . ?
C41 C46 1.504(2) . ?
C42 C43 1.384(3) . ?
C42 H42 0.9500 . ?
C43 C44 1.387(3) . ?
C43 C47 1.511(3) . ?
C44 C45 1.398(2) . ?
C44 H44 0.9500 . ?
C45 C48 1.501(3) . ?
C46 H46A 0.9800 . ?
C46 H46B 0.9800 . ?
C46 H46C 0.9800 . ?
C47 H47A 0.9800 . ?
C47 H47B 0.9800 . ?
C47 H47C 0.9800 . ?
C48 H48A 0.9800 . ?
C48 H48B 0.9800 . ?
C48 H48C 0.9800 . ?
C49 C50 1.5040(19) . ?
C49 H49 1.0000 . ?
C50 C55 1.391(2) . ?
C50 C51 1.391(2) . ?
C51 C52 1.392(2) . ?
C51 H51 0.9500 . ?
C52 C53 1.378(2) . ?
C52 H52 0.9500 . ?
C53 C54 1.389(2) . ?
C53 H53 0.9500 . ?
C54 C55 1.388(2) . ?
C54 H54 0.9500 . ?
C55 H55 0.9500 . ?
C56 C59 1.515(2) . ?
C56 C57 1.518(2) . ?
C56 C58 1.518(3) . ?
C57 H57A 0.9800 . ?
C57 H57B 0.9800 . ?
C57 H57C 0.9800 . ?
C58 H58A 0.9800 . ?
C58 H58B 0.9800 . ?
C58 H58C 0.9800 . ?
C59 H59A 0.9800 . ?
C59 H59B 0.9800 . ?
C59 H59C 0.9800 . ?

loop_
_geom_torsion_atom_site_label_1
_geom_torsion_atom_site_label_2
_geom_torsion_atom_site_label_3
_geom_torsion_atom_site_label_4
_geom_torsion
_geom_torsion_site_symmetry_1
_geom_torsion_site_symmetry_2
_geom_torsion_site_symmetry_3
_geom_torsion_site_symmetry_4
_geom_torsion_publ_flag
N2 P2 O1 C49 58.14(10) . . . . ?
N1 P2 O1 C49 -44.77(9) . . . . ?
K1 P2 O1 C49 10.45(9) . . . . ?
N1 P1 O2 C56 158.22(11) . . . . ?
C49 P1 O2 C56 -108.12(11) . . . . ?
K1 P1 O2 C56 170.95(13) . . . . ?
N1 P1 O2 K1 -12.73(6) . . . . ?
C49 P1 O2 K1 80.93(6) . . . . ?
O2 P1 N1 C1 -117.84(10) . . . . ?
C49 P1 N1 C1 143.02(10) . . . . ?
K1 P1 N1 C1 -128.42(11) . . . . ?
O2 P1 N1 P2 104.16(7) . . . . ?
C49 P1 N1 P2 5.03(8) . . . . ?
K1 P1 N1 P2 93.59(6) . . . . ?
O2 P1 N1 K1 10.58(5) . . . . ?
C49 P1 N1 K1 -88.55(5) . . . . ?
N2 P2 N1 C1 134.43(9) . . . . ?
O1 P2 N1 C1 -121.00(9) . . . . ?
K1 P2 N1 C1 125.54(10) . . . . ?
N2 P2 N1 P1 -85.70(8) . . . . ?
O1 P2 N1 P1 18.87(7) . . . . ?
K1 P2 N1 P1 -94.59(7) . . . . ?
N2 P2 N1 K1 8.89(5) . . . . ?
O1 P2 N1 K1 113.46(4) . . . . ?
O1 P2 N2 C25 87.60(12) . . . . ?
N1 P2 N2 C25 -178.33(11) . . . . ?
K1 P2 N2 C25 -167.90(14) . . . . ?
O1 P2 N2 K1 -104.50(5) . . . . ?
N1 P2 N2 K1 -10.44(6) . . . . ?
P1 N1 C1 C6 126.19(11) . . . . ?
P2 N1 C1 C6 -94.68(13) . . . . ?
K1 N1 C1 C6 12.75(16) . . . . ?
P1 N1 C1 C2 -54.88(16) . . . . ?
P2 N1 C1 C2 84.24(14) . . . . ?
K1 N1 C1 C2 -168.33(10) . . . . ?
C6 C1 C2 C3 4.8(2) . . . . ?
N1 C1 C2 C3 -174.15(13) . . . . ?
C6 C1 C2 C7 -168.84(13) . . . . ?
N1 C1 C2 C7 12.2(2) . . . . ?
C1 C2 C3 C4 -1.6(2) . . . . ?
C7 C2 C3 C4 172.77(15) . . . . ?
C2 C3 C4 C5 -2.2(2) . . . . ?
C3 C4 C5 C6 2.9(2) . . . . ?
C4 C5 C6 C1 0.3(2) . . . . ?
C4 C5 C6 C16 -173.58(14) . . . . ?
C2 C1 C6 C5 -4.2(2) . . . . ?
N1 C1 C6 C5 174.79(13) . . . . ?
C2 C1 C6 C16 169.29(13) . . . . ?
N1 C1 C6 C16 -11.7(2) . . . . ?
C3 C2 C7 C8 88.75(17) . . . . ?
C1 C2 C7 C8 -97.34(18) . . . . ?
C3 C2 C7 C12 -79.96(17) . . . . ?
C1 C2 C7 C12 93.95(17) . . . . ?
C12 C7 C8 C9 -1.1(2) . . . . ?
C2 C7 C8 C9 -169.51(13) . . . . ?
C12 C7 C8 C13 178.76(13) . . . . ?
C2 C7 C8 C13 10.3(2) . . . . ?
C7 C8 C9 C10 -0.6(2) . . . . ?
C13 C8 C9 C10 179.58(14) . . . . ?
C8 C9 C10 C11 0.5(2) . . . . ?
C8 C9 C10 C14 179.50(15) . . . . ?
C9 C10 C11 C12 1.2(2) . . . . ?
C14 C10 C11 C12 -177.74(15) . . . . ?
C10 C11 C12 C7 -2.9(2) . . . . ?
C10 C11 C12 C15 174.93(15) . . . . ?
C8 C7 C12 C11 2.7(2) . . . . ?
C2 C7 C12 C11 171.75(13) . . . . ?
C8 C7 C12 C15 -175.01(13) . . . . ?
C2 C7 C12 C15 -6.0(2) . . . . ?
C5 C6 C16 C21 -82.56(18) . . . . ?
C1 C6 C16 C21 103.70(17) . . . . ?
C5 C6 C16 C17 90.99(17) . . . . ?
C1 C6 C16 C17 -82.75(18) . . . . ?
C5 C6 C16 K1 178.63(10) . . . . ?
C1 C6 C16 K1 4.89(17) . . . . ?
C21 C16 C17 C18 -1.6(2) . . . . ?
C6 C16 C17 C18 -175.30(13) . . . . ?
K1 C16 C17 C18 71.75(13) . . . . ?
C21 C16 C17 C22 177.60(14) . . . . ?
C6 C16 C17 C22 3.9(2) . . . . ?
K1 C16 C17 C22 -109.03(13) . . . . ?
C21 C16 C17 K1 -73.37(12) . . . . ?
C6 C16 C17 K1 112.95(12) . . . . ?
C16 C17 C18 C19 2.5(2) . . . . ?
C22 C17 C18 C19 -176.75(15) . . . . ?
K1 C17 C18 C19 72.21(14) . . . . ?
C16 C17 C18 K1 -69.73(12) . . . . ?
C22 C17 C18 K1 111.04(13) . . . . ?
C17 C18 C19 C20 -2.0(2) . . . . ?
K1 C18 C19 C20 63.88(14) . . . . ?
C17 C18 C19 C23 175.60(15) . . . . ?
K1 C18 C19 C23 -118.49(14) . . . . ?
C17 C18 C19 K1 -65.90(13) . . . . ?
C18 C19 C20 C21 0.8(2) . . . . ?
C23 C19 C20 C21 -176.85(15) . . . . ?
K1 C19 C20 C21 60.56(14) . . . . ?
C18 C19 C20 K1 -59.80(13) . . . . ?
C23 C19 C20 K1 122.59(15) . . . . ?
C19 C20 C21 C16 0.0(2) . . . . ?
K1 C20 C21 C16 62.82(12) . . . . ?
C19 C20 C21 C24 179.50(15) . . . . ?
K1 C20 C21 C24 -117.71(14) . . . . ?
C19 C20 C21 K1 -62.79(14) . . . . ?
C17 C16 C21 C20 0.4(2) . . . . ?
C6 C16 C21 C20 173.88(13) . . . . ?
K1 C16 C21 C20 -68.85(13) . . . . ?
C17 C16 C21 C24 -179.07(14) . . . . ?
C6 C16 C21 C24 -5.6(2) . . . . ?
K1 C16 C21 C24 111.69(14) . . . . ?
C17 C16 C21 K1 69.24(12) . . . . ?
C6 C16 C21 K1 -117.28(13) . . . . ?
P2 N2 C25 C30 -6.1(2) . . . . ?
K1 N2 C25 C30 -171.45(10) . . . . ?
P2 N2 C25 C26 175.99(10) . . . . ?
K1 N2 C25 C26 10.60(17) . . . . ?
N2 C25 C26 C27 -177.94(13) . . . . ?
C30 C25 C26 C27 3.9(2) . . . . ?
N2 C25 C26 C31 4.39(19) . . . . ?
C30 C25 C26 C31 -173.82(12) . . . . ?
C25 C26 C27 C28 -1.5(2) . . . . ?
C31 C26 C27 C28 176.25(13) . . . . ?
C26 C27 C28 C29 -1.0(2) . . . . ?
C27 C28 C29 C30 0.9(2) . . . . ?
C28 C29 C30 C25 1.7(2) . . . . ?
C28 C29 C30 C40 -177.79(14) . . . . ?
N2 C25 C30 C29 178.08(13) . . . . ?
C26 C25 C30 C29 -3.92(19) . . . . ?
N2 C25 C30 C40 -2.5(2) . . . . ?
C26 C25 C30 C40 175.52(13) . . . . ?
C27 C26 C31 C36 78.63(17) . . . . ?
C25 C26 C31 C36 -103.59(16) . . . . ?
C27 C26 C31 C32 -99.82(16) . . . . ?
C25 C26 C31 C32 77.96(17) . . . . ?
C27 C26 C31 K1 168.23(10) . . . . ?
C25 C26 C31 K1 -13.99(15) . . . . ?
C36 C31 C32 C33 3.5(2) . . . . ?
C26 C31 C32 C33 -177.99(12) . . . . ?
K1 C31 C32 C33 -67.83(12) . . . . ?
C36 C31 C32 C37 -176.43(13) . . . . ?
C26 C31 C32 C37 2.0(2) . . . . ?
K1 C31 C32 C37 112.20(12) . . . . ?
C36 C31 C32 K1 71.37(12) . . . . ?
C26 C31 C32 K1 -110.16(12) . . . . ?
C31 C32 C33 C34 -0.4(2) . . . . ?
C37 C32 C33 C34 179.54(14) . . . . ?
K1 C32 C33 C34 -63.76(13) . . . . ?
C31 C32 C33 K1 63.34(12) . . . . ?
C37 C32 C33 K1 -116.70(13) . . . . ?
C32 C33 C34 C35 -2.6(2) . . . . ?
K1 C33 C34 C35 -64.30(12) . . . . ?
C32 C33 C34 C38 177.42(14) . . . . ?
K1 C33 C34 C38 115.74(14) . . . . ?
C32 C33 C34 K1 61.68(13) . . . . ?
C33 C34 C35 C36 2.6(2) . . . . ?
C38 C34 C35 C36 -177.43(14) . . . . ?
K1 C34 C35 C36 -62.84(13) . . . . ?
C33 C34 C35 K1 65.45(12) . . . . ?
C38 C34 C35 K1 -114.59(14) . . . . ?
C34 C35 C36 C31 0.5(2) . . . . ?
K1 C35 C36 C31 -65.75(12) . . . . ?
C34 C35 C36 C39 178.84(14) . . . . ?
K1 C35 C36 C39 112.64(13) . . . . ?
C34 C35 C36 K1 66.20(13) . . . . ?
C32 C31 C36 C35 -3.5(2) . . . . ?
C26 C31 C36 C35 178.00(13) . . . . ?
K1 C31 C36 C35 69.10(12) . . . . ?
C32 C31 C36 C39 178.07(13) . . . . ?
C26 C31 C36 C39 -0.4(2) . . . . ?
K1 C31 C36 C39 -109.29(13) . . . . ?
C32 C31 C36 K1 -72.64(12) . . . . ?
C26 C31 C36 K1 108.90(12) . . . . ?
C29 C30 C40 C45 -83.23(17) . . . . ?
C25 C30 C40 C45 97.30(17) . . . . ?
C29 C30 C40 C41 88.99(17) . . . . ?
C25 C30 C40 C41 -90.49(18) . . . . ?
C45 C40 C41 C42 -1.8(2) . . . . ?
C30 C40 C41 C42 -174.02(14) . . . . ?
C45 C40 C41 C46 176.95(14) . . . . ?
C30 C40 C41 C46 4.7(2) . . . . ?
C40 C41 C42 C43 1.2(2) . . . . ?
C46 C41 C42 C43 -177.51(15) . . . . ?
C41 C42 C43 C44 -0.4(2) . . . . ?
C41 C42 C43 C47 -179.74(16) . . . . ?
C42 C43 C44 C45 0.1(2) . . . . ?
C47 C43 C44 C45 179.41(16) . . . . ?
C43 C44 C45 C40 -0.6(2) . . . . ?
C43 C44 C45 C48 179.00(15) . . . . ?
C41 C40 C45 C44 1.5(2) . . . . ?
C30 C40 C45 C44 173.73(13) . . . . ?
C41 C40 C45 C48 -178.13(14) . . . . ?
C30 C40 C45 C48 -5.9(2) . . . . ?
P2 O1 C49 C50 178.78(9) . . . . ?
P2 O1 C49 P1 54.12(10) . . . . ?
O2 P1 C49 O1 -134.08(9) . . . . ?
N1 P1 C49 O1 -32.53(9) . . . . ?
K1 P1 C49 O1 -90.09(8) . . . . ?
O2 P1 C49 C50 105.14(11) . . . . ?
N1 P1 C49 C50 -153.31(11) . . . . ?
K1 P1 C49 C50 149.12(10) . . . . ?
O1 C49 C50 C55 -67.24(17) . . . . ?
P1 C49 C50 C55 51.25(17) . . . . ?
O1 C49 C50 C51 111.07(15) . . . . ?
P1 C49 C50 C51 -130.44(13) . . . . ?
C55 C50 C51 C52 0.1(2) . . . . ?
C49 C50 C51 C52 -178.20(14) . . . . ?
C50 C51 C52 C53 0.2(2) . . . . ?
C51 C52 C53 C54 -0.3(3) . . . . ?
C52 C53 C54 C55 0.1(3) . . . . ?
C53 C54 C55 C50 0.3(3) . . . . ?
C51 C50 C55 C54 -0.4(2) . . . . ?
C49 C50 C55 C54 177.98(14) . . . . ?
P1 O2 C56 C59 -160.27(12) . . . . ?
K1 O2 C56 C59 8.78(18) . . . . ?
P1 O2 C56 C57 -40.84(18) . . . . ?
K1 O2 C56 C57 128.21(13) . . . . ?
P1 O2 C56 C58 81.28(16) . . . . ?
K1 O2 C56 C58 -109.67(14) . . . . ?
O2 C56 C59 K1 -5.13(10) . . . . ?
C57 C56 C59 K1 -125.95(12) . . . . ?
C58 C56 C59 K1 111.18(13) . . . . ?
